data_1567275
loop_
_publ_author_name
'Liu, Zhen'
'Wei, Yin'
'Shi, Min'

_publ_section_title
;
 A concise method for cyclic gem-difluoroacyl scaffolds via
 visible-light-mediated redox-neutral cascade radical cyclization of
 alkenes
;
_journal_issue 17
_journal_name_full 'Catalysis Science &amp; Technology'
_journal_page_first 5325
_journal_page_last 5331
_journal_paper_doi 10.1039/D2CY01067D
_journal_volume 12
_journal_year 2022
_chemical_formula_sum 'C17 H17 F2 N O'
_chemical_formula_weight 289.32
_space_group_crystal_system monoclinic
_space_group_IT_number 14
_space_group_name_Hall '-P 2yn'
_space_group_name_H-M_alt 'P 1 21/n 1'
_atom_sites_solution_hydrogens geom
_audit_creation_method SHELXL-2013
_audit_update_record
;
2021-11-19 deposited with the CCDC.	2022-07-14 downloaded from the CCDC.
;
_cell_angle_alpha 90
_cell_angle_beta 114.4820(10)
_cell_angle_gamma 90
_cell_formula_units_Z 4
_cell_length_a 11.9237(4)
_cell_length_b 10.5309(4)
_cell_length_c 12.4165(3)
_cell_measurement_reflns_used 5040
_cell_measurement_temperature 293(2)
_cell_measurement_theta_max 53.529
_cell_measurement_theta_min 5.288
_cell_volume 1418.93(8)
_computing_cell_refinement 'Bruker SAINT'
_computing_data_collection 'Bruker APEX2'
_computing_data_reduction 'Bruker SAINT'
_computing_molecular_graphics 'Bruker SHELXTL'
_computing_publication_material 'Bruker SHELXTL'
_computing_structure_refinement 'SHELXL-2013 (Sheldrick, 2013)'
_computing_structure_solution 'SHELXS-97 (Sheldrick 2008)'
_diffrn_ambient_temperature 293(2)
_diffrn_measured_fraction_theta_full 0.991
_diffrn_measured_fraction_theta_max 0.991
_diffrn_measurement_device_type 'Bruker APEX-II CCD'
_diffrn_measurement_method '\f and \w scans'
_diffrn_radiation_type MoK\a
_diffrn_radiation_wavelength 0.71073
_diffrn_reflns_av_R_equivalents 0.0284
_diffrn_reflns_av_unetI/netI 0.0227
_diffrn_reflns_Laue_measured_fraction_full 0.991
_diffrn_reflns_Laue_measured_fraction_max 0.991
_diffrn_reflns_limit_h_max 14
_diffrn_reflns_limit_h_min -13
_diffrn_reflns_limit_k_max 12
_diffrn_reflns_limit_k_min -11
_diffrn_reflns_limit_l_max 14
_diffrn_reflns_limit_l_min -15
_diffrn_reflns_number 12351
_diffrn_reflns_point_group_measured_fraction_full 0.991
_diffrn_reflns_point_group_measured_fraction_max 0.991
_diffrn_reflns_theta_full 25.242
_diffrn_reflns_theta_max 25.998
_diffrn_reflns_theta_min 3.606
_exptl_absorpt_coefficient_mu 0.102
_exptl_absorpt_correction_T_max 0.7456
_exptl_absorpt_correction_T_min 0.6680
_exptl_absorpt_correction_type multi-scan
_exptl_absorpt_process_details sadabs
_exptl_crystal_colour colorless
_exptl_crystal_density_diffrn 1.354
_exptl_crystal_description prismatic
_exptl_crystal_F_000 608
_exptl_crystal_size_max 0.200
_exptl_crystal_size_mid 0.150
_exptl_crystal_size_min 0.120
_refine_diff_density_max 0.127
_refine_diff_density_min -0.124
_refine_diff_density_rms 0.024
_refine_ls_extinction_coef 0.043(10)
_refine_ls_extinction_expression Fc^*^=kFc[1+0.001xFc^2^\l^3^/sin(2\q)]^-1/4^
_refine_ls_extinction_method SHELXL
_refine_ls_goodness_of_fit_ref 1.054
_refine_ls_hydrogen_treatment constr
_refine_ls_matrix_type full
_refine_ls_number_parameters 192
_refine_ls_number_reflns 2761
_refine_ls_number_restraints 0
_refine_ls_restrained_S_all 1.054
_refine_ls_R_factor_all 0.0577
_refine_ls_R_factor_gt 0.0427
_refine_ls_shift/su_max 0.047
_refine_ls_shift/su_mean 0.001
_refine_ls_structure_factor_coef Fsqd
_refine_ls_weighting_details 'w=1/[\s^2^(Fo^2^)+(0.0495P)^2^+0.2509P] where P=(Fo^2^+2Fc^2^)/3'
_refine_ls_weighting_scheme calc
_refine_ls_wR_factor_gt 0.1043
_refine_ls_wR_factor_ref 0.1166
_reflns_Friedel_coverage 0.000
_reflns_number_gt 2125
_reflns_number_total 2761
_reflns_threshold_expression 'I > 2\s(I)'
_cod_data_source_file d2cy01067d2.cif
_cod_data_source_block mo_d8v21903_0m
_cod_depositor_comments 'Adding full bibliography for 1567274--1567275.cif.'
_cod_original_sg_symbol_H-M 'P 21/n'
_cod_database_code 1567275
_shelx_space_group_comment
; 
The symmetry employed for this shelxl refinement is uniquely defined 
by the following loop, which should always be used as a source of 
symmetry information in preference to the above space-group names. 
They are only intended as comments. 
;
_shelx_estimated_absorpt_t_min 0.980
_shelx_estimated_absorpt_t_max 0.988
_shelxl_version_number 2013-4

loop_
_space_group_symop_operation_xyz
'x, y, z'
'-x+1/2, y+1/2, -z+1/2'
'-x, -y, -z'
'x-1/2, -y-1/2, z-1/2'

loop_
_atom_site_label
_atom_site_type_symbol
_atom_site_fract_x
_atom_site_fract_y
_atom_site_fract_z
_atom_site_U_iso_or_equiv
_atom_site_adp_type
_atom_site_occupancy
_atom_site_site_symmetry_order
_atom_site_calc_flag
_atom_site_refinement_flags_posn
_atom_site_refinement_flags_adp
_atom_site_refinement_flags_occupancy
_atom_site_disorder_assembly
_atom_site_disorder_group
F1 F 0.78908(9) 0.84208(13) 0.39143(10) 0.0957(4) Uani 1 1 d . . . . .
F2 F 0.68096(14) 0.94797(13) 0.46413(12) 0.1191(5) Uani 1 1 d . . . . .
O1 O 0.75524(13) 0.74325(17) 0.59955(11) 0.0963(5) Uani 1 1 d . . . . .
N1 N 0.53343(11) 0.47932(13) 0.29045(11) 0.0566(4) Uani 1 1 d . . . . .
C1 C 0.57576(14) 0.40724(17) 0.39422(14) 0.0608(4) Uani 1 1 d . . . . .
C2 C 0.55768(19) 0.27915(19) 0.40880(19) 0.0775(6) Uani 1 1 d . . . . .
H2 H 0.5111 0.2277 0.3450 0.093 Uiso 1 1 calc R U . . .
C3 C 0.6122(2) 0.2322(2) 0.5225(2) 0.0919(7) Uani 1 1 d . . . . .
H3 H 0.6033 0.1466 0.5355 0.110 Uiso 1 1 calc R U . . .
C4 C 0.6796(2) 0.3089(3) 0.6175(2) 0.0927(8) Uani 1 1 d . . . . .
H4 H 0.7142 0.2739 0.6930 0.111 Uiso 1 1 calc R U . . .
C5 C 0.69696(17) 0.4363(2) 0.60299(16) 0.0810(6) Uani 1 1 d . . . . .
H5 H 0.7423 0.4873 0.6676 0.097 Uiso 1 1 calc R U . . .
C6 C 0.64441(14) 0.48656(18) 0.48829(13) 0.0626(5) Uani 1 1 d . . . . .
C7 C 0.64343(13) 0.60974(17) 0.43858(13) 0.0573(4) Uani 1 1 d . . . . .
C8 C 0.69716(14) 0.7265(2) 0.49292(14) 0.0678(5) Uani 1 1 d . . . . .
C9 C 0.68134(16) 0.83717(18) 0.40763(16) 0.0708(5) Uani 1 1 d . . . . .
C10 C 0.56870(14) 0.83317(15) 0.29119(14) 0.0593(4) Uani 1 1 d . . . . .
H10 H 0.4979 0.8420 0.3114 0.071 Uiso 1 1 calc R U . . .
C11 C 0.55877(17) 0.94332(18) 0.20745(17) 0.0726(5) Uani 1 1 d . . . . .
H11A H 0.4731 0.9536 0.1529 0.087 Uiso 1 1 calc R U . . .
H11B H 0.5846 1.0208 0.2535 0.087 Uiso 1 1 calc R U . . .
C12 C 0.63533(17) 0.92618(19) 0.13647(17) 0.0734(5) Uani 1 1 d . . . . .
H12A H 0.6169 0.9943 0.0791 0.088 Uiso 1 1 calc R U . . .
H12B H 0.7221 0.9313 0.1892 0.088 Uiso 1 1 calc R U . . .
C13 C 0.60951(18) 0.80035(18) 0.07304(16) 0.0718(5) Uani 1 1 d . . . . .
H13A H 0.6619 0.7910 0.0310 0.086 Uiso 1 1 calc R U . . .
H13B H 0.5244 0.7981 0.0153 0.086 Uiso 1 1 calc R U . . .
C14 C 0.63287(16) 0.69087(17) 0.15949(15) 0.0647(5) Uani 1 1 d . . . . .
H14A H 0.7192 0.6898 0.2142 0.078 Uiso 1 1 calc R U . . .
H14B H 0.6143 0.6112 0.1164 0.078 Uiso 1 1 calc R U . . .
C15 C 0.55267(13) 0.70386(15) 0.22924(13) 0.0529(4) Uani 1 1 d . . . . .
H15 H 0.4664 0.6976 0.1721 0.064 Uiso 1 1 calc R U . . .
C16 C 0.57501(12) 0.60012(15) 0.31720(12) 0.0513(4) Uani 1 1 d . . . . .
C17 C 0.45306(19) 0.43080(19) 0.17403(16) 0.0804(6) Uani 1 1 d . . . . .
H17A H 0.4183 0.5006 0.1208 0.121 Uiso 1 1 calc R U . . .
H17B H 0.3881 0.3816 0.1799 0.121 Uiso 1 1 calc R U . . .
H17C H 0.4999 0.3782 0.1446 0.121 Uiso 1 1 calc R U . . .

loop_
_atom_site_aniso_label
_atom_site_aniso_U_11
_atom_site_aniso_U_22
_atom_site_aniso_U_33
_atom_site_aniso_U_23
_atom_site_aniso_U_13
_atom_site_aniso_U_12
F1 0.0530(6) 0.1347(11) 0.0910(8) -0.0041(7) 0.0216(5) -0.0285(6)
F2 0.1417(12) 0.0937(10) 0.1028(10) -0.0497(8) 0.0317(9) -0.0179(8)
O1 0.0743(9) 0.1510(14) 0.0516(7) -0.0305(8) 0.0142(6) -0.0272(8)
N1 0.0542(7) 0.0629(9) 0.0500(7) -0.0042(6) 0.0188(6) 0.0016(6)
C1 0.0550(9) 0.0739(11) 0.0606(10) 0.0038(8) 0.0309(8) 0.0109(8)
C2 0.0854(13) 0.0784(13) 0.0879(13) 0.0098(11) 0.0551(11) 0.0111(10)
C3 0.1012(16) 0.0974(16) 0.1073(18) 0.0339(14) 0.0734(15) 0.0283(13)
C4 0.0838(14) 0.132(2) 0.0818(15) 0.0443(15) 0.0538(13) 0.0370(14)
C5 0.0613(10) 0.1303(19) 0.0584(10) 0.0164(11) 0.0319(9) 0.0210(11)
C6 0.0484(8) 0.0935(13) 0.0506(9) 0.0062(9) 0.0251(7) 0.0149(8)
C7 0.0425(8) 0.0824(12) 0.0452(8) -0.0069(8) 0.0165(6) 0.0052(7)
C8 0.0437(8) 0.1050(14) 0.0514(9) -0.0220(9) 0.0164(7) -0.0072(8)
C9 0.0623(10) 0.0792(12) 0.0697(11) -0.0284(10) 0.0261(9) -0.0157(9)
C10 0.0477(8) 0.0662(10) 0.0670(10) -0.0110(8) 0.0268(7) -0.0034(7)
C11 0.0659(11) 0.0655(11) 0.0895(13) -0.0046(10) 0.0354(10) -0.0036(8)
C12 0.0644(10) 0.0806(13) 0.0783(12) 0.0036(10) 0.0326(9) -0.0085(9)
C13 0.0689(11) 0.0882(13) 0.0624(10) -0.0004(9) 0.0313(9) -0.0054(9)
C14 0.0624(10) 0.0761(12) 0.0570(9) -0.0082(8) 0.0259(8) 0.0022(8)
C15 0.0405(7) 0.0637(10) 0.0481(8) -0.0061(7) 0.0118(6) -0.0014(6)
C16 0.0407(7) 0.0639(10) 0.0472(8) -0.0075(7) 0.0162(6) 0.0027(6)
C17 0.0845(13) 0.0794(13) 0.0626(11) -0.0159(9) 0.0158(9) -0.0182(10)

loop_
_atom_type_symbol
_atom_type_description
_atom_type_scat_dispersion_real
_atom_type_scat_dispersion_imag
_atom_type_scat_source
C C 0.0033 0.0016 'International Tables Vol C Tables 4.2.6.8 and 6.1.1.4'
H H 0.0000 0.0000 'International Tables Vol C Tables 4.2.6.8 and 6.1.1.4'
F F 0.0171 0.0103 'International Tables Vol C Tables 4.2.6.8 and 6.1.1.4'
N N 0.0061 0.0033 'International Tables Vol C Tables 4.2.6.8 and 6.1.1.4'
O O 0.0106 0.0060 'International Tables Vol C Tables 4.2.6.8 and 6.1.1.4'

loop_
_geom_angle_atom_site_label_1
_geom_angle_atom_site_label_2
_geom_angle_atom_site_label_3
_geom_angle
_geom_angle_site_symmetry_1
_geom_angle_site_symmetry_3
_geom_angle_publ_flag
C16 N1 C1 109.16(13) . . ?
C16 N1 C17 126.57(14) . . ?
C1 N1 C17 124.22(15) . . ?
C2 C1 C6 122.82(17) . . ?
C2 C1 N1 129.14(17) . . ?
C6 C1 N1 108.04(15) . . ?
C3 C2 C1 116.7(2) . . ?
C3 C2 H2 121.7 . . ?
C1 C2 H2 121.7 . . ?
C2 C3 C4 121.8(2) . . ?
C2 C3 H3 119.1 . . ?
C4 C3 H3 119.1 . . ?
C3 C4 C5 121.53(19) . . ?
C3 C4 H4 119.2 . . ?
C5 C4 H4 119.2 . . ?
C4 C5 C6 118.1(2) . . ?
C4 C5 H5 120.9 . . ?
C6 C5 H5 120.9 . . ?
C1 C6 C5 119.08(19) . . ?
C1 C6 C7 106.52(14) . . ?
C5 C6 C7 134.40(19) . . ?
C16 C7 C8 121.67(16) . . ?
C16 C7 C6 107.30(15) . . ?
C8 C7 C6 131.03(15) . . ?
O1 C8 C7 125.39(19) . . ?
O1 C8 C9 119.27(17) . . ?
C7 C8 C9 115.33(14) . . ?
F2 C9 F1 104.17(14) . . ?
F2 C9 C10 108.96(15) . . ?
F1 C9 C10 111.90(14) . . ?
F2 C9 C8 108.74(15) . . ?
F1 C9 C8 105.87(15) . . ?
C10 C9 C8 116.45(14) . . ?
C9 C10 C11 114.63(14) . . ?
C9 C10 C15 112.35(14) . . ?
C11 C10 C15 111.92(13) . . ?
C9 C10 H10 105.7 . . ?
C11 C10 H10 105.7 . . ?
C15 C10 H10 105.7 . . ?
C12 C11 C10 114.10(15) . . ?
C12 C11 H11A 108.7 . . ?
C10 C11 H11A 108.7 . . ?
C12 C11 H11B 108.7 . . ?
C10 C11 H11B 108.7 . . ?
H11A C11 H11B 107.6 . . ?
C13 C12 C11 111.47(15) . . ?
C13 C12 H12A 109.3 . . ?
C11 C12 H12A 109.3 . . ?
C13 C12 H12B 109.3 . . ?
C11 C12 H12B 109.3 . . ?
H12A C12 H12B 108.0 . . ?
C12 C13 C14 111.09(15) . . ?
C12 C13 H13A 109.4 . . ?
C14 C13 H13A 109.4 . . ?
C12 C13 H13B 109.4 . . ?
C14 C13 H13B 109.4 . . ?
H13A C13 H13B 108.0 . . ?
C13 C14 C15 110.80(14) . . ?
C13 C14 H14A 109.5 . . ?
C15 C14 H14A 109.5 . . ?
C13 C14 H14B 109.5 . . ?
C15 C14 H14B 109.5 . . ?
H14A C14 H14B 108.1 . . ?
C16 C15 C10 109.62(12) . . ?
C16 C15 C14 112.55(13) . . ?
C10 C15 C14 112.52(13) . . ?
C16 C15 H15 107.3 . . ?
C10 C15 H15 107.3 . . ?
C14 C15 H15 107.3 . . ?
N1 C16 C7 108.97(14) . . ?
N1 C16 C15 124.95(13) . . ?
C7 C16 C15 126.07(14) . . ?
N1 C17 H17A 109.5 . . ?
N1 C17 H17B 109.5 . . ?
H17A C17 H17B 109.5 . . ?
N1 C17 H17C 109.5 . . ?
H17A C17 H17C 109.5 . . ?
H17B C17 H17C 109.5 . . ?

loop_
_geom_bond_atom_site_label_1
_geom_bond_atom_site_label_2
_geom_bond_distance
_geom_bond_site_symmetry_2
_geom_bond_publ_flag
F1 C9 1.381(2) . ?
F2 C9 1.362(2) . ?
O1 C8 1.2263(19) . ?
N1 C16 1.356(2) . ?
N1 C1 1.397(2) . ?
N1 C17 1.456(2) . ?
C1 C2 1.390(3) . ?
C1 C6 1.393(2) . ?
C2 C3 1.378(3) . ?
C2 H2 0.9300 . ?
C3 C4 1.379(3) . ?
C3 H3 0.9300 . ?
C4 C5 1.381(3) . ?
C4 H4 0.9300 . ?
C5 C6 1.400(2) . ?
C5 H5 0.9300 . ?
C6 C7 1.434(2) . ?
C7 C16 1.389(2) . ?
C7 C8 1.421(2) . ?
C8 C9 1.533(3) . ?
C9 C10 1.512(2) . ?
C10 C11 1.529(2) . ?
C10 C15 1.537(2) . ?
C10 H10 0.9800 . ?
C11 C12 1.520(2) . ?
C11 H11A 0.9700 . ?
C11 H11B 0.9700 . ?
C12 C13 1.507(3) . ?
C12 H12A 0.9700 . ?
C12 H12B 0.9700 . ?
C13 C14 1.520(2) . ?
C13 H13A 0.9700 . ?
C13 H13B 0.9700 . ?
C14 C15 1.539(2) . ?
C14 H14A 0.9700 . ?
C14 H14B 0.9700 . ?
C15 C16 1.489(2) . ?
C15 H15 0.9800 . ?
C17 H17A 0.9600 . ?
C17 H17B 0.9600 . ?
C17 H17C 0.9600 . ?

loop_
_geom_hbond_atom_site_label_D
_geom_hbond_atom_site_label_H
_geom_hbond_atom_site_label_A
_geom_hbond_distance_DH
_geom_hbond_distance_HA
_geom_hbond_distance_DA
_geom_hbond_angle_DHA
_geom_hbond_site_symmetry_A
C15 H15 O1 0.98 2.38 3.2783(19) 152.3 4_575

loop_
_geom_torsion_atom_site_label_1
_geom_torsion_atom_site_label_2
_geom_torsion_atom_site_label_3
_geom_torsion_atom_site_label_4
_geom_torsion
_geom_torsion_site_symmetry_1
_geom_torsion_site_symmetry_2
_geom_torsion_site_symmetry_3
_geom_torsion_site_symmetry_4
_geom_torsion_publ_flag
C16 N1 C1 C2 -178.83(16) . . . . ?
C17 N1 C1 C2 3.6(3) . . . . ?
C16 N1 C1 C6 0.77(16) . . . . ?
C17 N1 C1 C6 -176.83(15) . . . . ?
C6 C1 C2 C3 -0.4(2) . . . . ?
N1 C1 C2 C3 179.13(16) . . . . ?
C1 C2 C3 C4 1.1(3) . . . . ?
C2 C3 C4 C5 -0.8(3) . . . . ?
C3 C4 C5 C6 -0.3(3) . . . . ?
C2 C1 C6 C5 -0.6(2) . . . . ?
N1 C1 C6 C5 179.79(13) . . . . ?
C2 C1 C6 C7 179.28(15) . . . . ?
N1 C1 C6 C7 -0.36(16) . . . . ?
C4 C5 C6 C1 0.9(2) . . . . ?
C4 C5 C6 C7 -178.88(17) . . . . ?
C1 C6 C7 C16 -0.17(16) . . . . ?
C5 C6 C7 C16 179.66(16) . . . . ?
C1 C6 C7 C8 179.34(15) . . . . ?
C5 C6 C7 C8 -0.8(3) . . . . ?
C16 C7 C8 O1 177.53(16) . . . . ?
C6 C7 C8 O1 -1.9(3) . . . . ?
C16 C7 C8 C9 -3.9(2) . . . . ?
C6 C7 C8 C9 176.68(15) . . . . ?
O1 C8 C9 F2 -30.0(2) . . . . ?
C7 C8 C9 F2 151.32(14) . . . . ?
O1 C8 C9 F1 81.43(18) . . . . ?
C7 C8 C9 F1 -97.26(15) . . . . ?
O1 C8 C9 C10 -153.49(16) . . . . ?
C7 C8 C9 C10 27.8(2) . . . . ?
F2 C9 C10 C11 58.38(19) . . . . ?
F1 C9 C10 C11 -56.3(2) . . . . ?
C8 C9 C10 C11 -178.23(14) . . . . ?
F2 C9 C10 C15 -172.38(14) . . . . ?
F1 C9 C10 C15 72.97(18) . . . . ?
C8 C9 C10 C15 -48.99(19) . . . . ?
C9 C10 C11 C12 81.59(19) . . . . ?
C15 C10 C11 C12 -47.86(19) . . . . ?
C10 C11 C12 C13 52.3(2) . . . . ?
C11 C12 C13 C14 -57.0(2) . . . . ?
C12 C13 C14 C15 58.16(19) . . . . ?
C9 C10 C15 C16 44.00(17) . . . . ?
C11 C10 C15 C16 174.63(12) . . . . ?
C9 C10 C15 C14 -82.06(17) . . . . ?
C11 C10 C15 C14 48.57(17) . . . . ?
C13 C14 C15 C16 -178.57(13) . . . . ?
C13 C14 C15 C10 -54.11(17) . . . . ?
C1 N1 C16 C7 -0.89(16) . . . . ?
C17 N1 C16 C7 176.64(15) . . . . ?
C1 N1 C16 C15 177.76(13) . . . . ?
C17 N1 C16 C15 -4.7(2) . . . . ?
C8 C7 C16 N1 -178.91(13) . . . . ?
C6 C7 C16 N1 0.65(16) . . . . ?
C8 C7 C16 C15 2.5(2) . . . . ?
C6 C7 C16 C15 -177.98(13) . . . . ?
C10 C15 C16 N1 158.61(13) . . . . ?
C14 C15 C16 N1 -75.35(18) . . . . ?
C10 C15 C16 C7 -22.97(19) . . . . ?
C14 C15 C16 C7 103.07(17) . . . . ?
